data_4122741
loop_
_publ_author_name
'Henkelis, James J.'
'Carruthers, Christopher J.'
'Chambers, Scott E.'
'Clowes, Rob'
'Cooper, Andrew I.'
'Fisher, Julie'
'Hardie, Michaele J.'

_publ_section_title
;
 Metallo-cryptophanes decorated with bis-N-heterocyclic carbene ligands:
 self-assembly and guest uptake into a nonporous crystalline lattice.
;
_journal_issue 41
_journal_name_full 'Journal of the American Chemical Society'
_journal_page_first 14393
_journal_page_last 14396
_journal_paper_doi 10.1021/ja508502u
_journal_volume 136
_journal_year 2014
_chemical_formula_sum 'C191 H186 B6 F24 N26 O34 Pd3'
_chemical_formula_weight 4229.72
_chemical_name_systematic
; 
di(tris(isonicotinoyl)-tris(propyl)-cyclotricatechylene}
tri[1,1'-methylenebis(3-(naphthalen-2-ylmethyl)-
imidazol-2-ylidene)]tripalladium(II) tetrafluoroborate 
nitromethane clathrate
;
_space_group_IT_number 176
_symmetry_cell_setting hexagonal
_symmetry_space_group_name_Hall '-P 6c'
_symmetry_space_group_name_H-M 'P 63/m'
_atom_sites_solution_hydrogens geom
_atom_sites_solution_primary direct
_atom_sites_solution_secondary difmap
_audit_creation_method SHELXL-97
_cell_angle_alpha 90.00
_cell_angle_beta 90.00
_cell_angle_gamma 120.00
_cell_formula_units_Z 2
_cell_length_a 24.6118(19)
_cell_length_b 24.6118(19)
_cell_length_c 20.272(3)
_cell_measurement_temperature 100(2)
_cell_volume 10634(2)
_computing_structure_refinement 'SHELXL-97 (Sheldrick, 1997)'
_computing_structure_solution 'SHELXS-97 (Sheldrick, 1990)'
_diffrn_ambient_temperature 100(2)
_diffrn_measured_fraction_theta_full 0.998
_diffrn_measured_fraction_theta_max 0.998
_diffrn_measurement_device_type 'SuperNova, Atlas'
_diffrn_measurement_method '\w scans'
_diffrn_radiation_monochromator mirror
_diffrn_radiation_source 'SuperNova (Cu) X-ray Source'
_diffrn_radiation_type CuK\a
_diffrn_radiation_wavelength 1.54184
_diffrn_reflns_av_R_equivalents 0.0531
_diffrn_reflns_av_sigmaI/netI 0.0442
_diffrn_reflns_limit_h_max 22
_diffrn_reflns_limit_h_min -8
_diffrn_reflns_limit_k_max 6
_diffrn_reflns_limit_k_min -22
_diffrn_reflns_limit_l_max 18
_diffrn_reflns_limit_l_min -16
_diffrn_reflns_number 10244
_diffrn_reflns_theta_full 45.00
_diffrn_reflns_theta_max 45.00
_diffrn_reflns_theta_min 3.01
_exptl_absorpt_coefficient_mu 2.820
_exptl_absorpt_correction_T_max 0.7284
_exptl_absorpt_correction_T_min 0.5510
_exptl_absorpt_correction_type multi-scan
_exptl_crystal_colour yellow
_exptl_crystal_density_diffrn 1.321
_exptl_crystal_density_method 'not measured'
_exptl_crystal_description needle
_exptl_crystal_F_000 4340
_exptl_crystal_size_max 0.24
_exptl_crystal_size_mid 0.12
_exptl_crystal_size_min 0.12
_platon_squeeze_details
;
Thermogravimetric analysis indicates that there are an additional
eight molecules of nitromethane present in the unit cell that were
not located and whose contributions to diffraction were removed by
SQUEEZE. These have been included in the molecular formula and 
resultant parameters. 
;
_refine_diff_density_max 0.860
_refine_diff_density_min -0.551
_refine_diff_density_rms 0.106
_refine_ls_extinction_method none
_refine_ls_goodness_of_fit_ref 1.186
_refine_ls_hydrogen_treatment noref
_refine_ls_matrix_type full
_refine_ls_number_parameters 361
_refine_ls_number_reflns 2988
_refine_ls_number_restraints 3
_refine_ls_restrained_S_all 1.186
_refine_ls_R_factor_all 0.1162
_refine_ls_R_factor_gt 0.0960
_refine_ls_shift/su_max 0.001
_refine_ls_shift/su_mean 0.000
_refine_ls_structure_factor_coef Fsqd
_refine_ls_weighting_details 'calc w=1/[\s^2^(Fo^2^)+(0.2000P)^2^+0.0000P] where P=(Fo^2^+2Fc^2^)/3'
_refine_ls_weighting_scheme calc
_refine_ls_wR_factor_gt 0.2723
_refine_ls_wR_factor_ref 0.2935
_reflns_number_gt 2172
_reflns_number_total 2988
_reflns_threshold_expression >2sigma(I)
_cod_data_source_file ja508502u_si_002.cif
_cod_data_source_block c:
_cod_depositor_comments
;
The following automatic conversions were performed:

'_symmetry_cell_setting' value 'Hexagonal' changed to 'hexagonal'
according to
/home/saulius/struct/COD-crude-data--automatic-downloads/rss-feeds/ACS/lib/dictionaries/cif_core.dic
dictionary named 'cif_core.dic' version 2.4.2 from 2011-04-26.

Automatic conversion script
Id: cif_fix_values 2827 2014-09-09 07:05:25Z andrius 

 Adding full bibliography for 4122738--4122744.cif.
;
_cod_original_cell_volume 10634.4(18)
_cod_original_sg_symbol_H-M P6(3)/m
_cod_database_code 4122741

loop_
_symmetry_equiv_pos_as_xyz
'x, y, z'
'x-y, x, z+1/2'
'-y, x-y, z'
'-x, -y, z+1/2'
'-x+y, -x, z'
'y, -x+y, z+1/2'
'-x, -y, -z'
'-x+y, -x, -z-1/2'
'y, -x+y, -z'
'x, y, -z-1/2'
'x-y, x, -z'
'-y, x-y, -z-1/2'

loop_
_atom_site_label
_atom_site_type_symbol
_atom_site_fract_x
_atom_site_fract_y
_atom_site_fract_z
_atom_site_U_iso_or_equiv
_atom_site_adp_type
_atom_site_occupancy
_atom_site_symmetry_multiplicity
_atom_site_calc_flag
_atom_site_refinement_flags
_atom_site_disorder_assembly
_atom_site_disorder_group
Pd1 Pd 0.21856(6) 0.24038(6) 0.2500 0.0794(7) Uani 1 2 d S . .
F1 F 0.0602(6) 0.0428(6) -0.0170(6) 0.077(3) Uani 0.50 1 d P . .
O1 O 0.4481(7) 0.5657(7) 0.0146(7) 0.174(5) Uiso 1 1 d . . .
N1 N 0.1537(4) 0.1537(5) 0.1333(5) 0.077(3) Uani 1 1 d . . .
C1 C 0.2458(7) 0.1281(8) 0.2500 0.077(4) Uani 1 2 d S . .
H1A H 0.2492 0.0897 0.2500 0.092 Uiso 1 2 calc SR . .
H1B H 0.2886 0.1652 0.2500 0.092 Uiso 1 2 calc SR . .
B1 B 0.0000 0.0000 0.0000 0.096(13) Uani 1 6 d S . .
F2 F 0.0000 0.0000 0.0754(11) 0.076(5) Uani 0.50 3 d SP . .
O2A O 0.3199(17) 0.4816(16) 0.007(2) 0.133(12) Uiso 0.50 1 d P A 1
O2B O 0.3371(16) 0.4744(18) 0.0153(18) 0.138(12) Uiso 0.50 1 d P A 2
N2 N 0.2105(4) 0.1292(5) 0.1926(4) 0.073(3) Uani 1 1 d . . .
C2 C 0.1915(5) 0.1720(5) 0.1848(6) 0.070(3) Uani 1 1 d . . .
B2 B 0.4312(15) 0.3268(16) 0.2500 0.080(8) Uani 0.67 2 d SP . .
F3 F 0.4458(6) 0.3630(6) 0.1934(7) 0.144(5) Uani 0.67 1 d P . .
O3A O 0.3710(11) 0.4363(10) -0.0234(12) 0.134(7) Uiso 0.50 1 d P A 1
O3B O 0.2703(15) 0.5003(15) 0.0659(15) 0.190(11) Uiso 0.50 1 d P A 2
C3 C 0.1839(6) 0.0842(6) 0.1454(7) 0.092(4) Uani 1 1 d . A .
H3 H 0.1898 0.0492 0.1398 0.110 Uiso 1 1 calc R . .
B3 B 0.1897(14) -0.0443(13) 0.2500 0.106(7) Uani 1 2 d S . .
F4 F 0.3687(7) 0.2815(7) 0.2500 0.094(4) Uani 0.67 2 d SP . .
O4 O 0.6861(13) 0.5045(13) 0.2500 0.226(6) Uiso 1 2 d S . .
N4 N 0.0000 0.0000 0.2500 0.25(3) Uiso 1 6 d S . .
C4 C 0.1470(5) 0.0988(7) 0.1076(6) 0.087(4) Uani 1 1 d . A .
H4 H 0.1218 0.0757 0.0711 0.104 Uiso 1 1 calc R . .
F5 F 0.4664(8) 0.3019(11) 0.2500 0.145(7) Uani 0.67 2 d SP . .
O5 O 0.6526(12) 0.5676(14) 0.2500 0.226(6) Uiso 1 2 d S . .
N5 N 0.6397(17) 0.5154(18) 0.2500 0.226(6) Uiso 1 2 d SD . .
C5 C 0.1193(6) 0.1841(6) 0.1117(7) 0.091(4) Uani 1 1 d . . .
H5A H 0.1167 0.2090 0.1487 0.109 Uiso 1 1 calc R . .
H5B H 0.0760 0.1516 0.1000 0.109 Uiso 1 1 calc R . .
F6 F 0.2198(7) -0.0234(8) 0.1957(6) 0.201(6) Uani 1 1 d . . .
C6 C 0.1493(6) 0.2273(6) 0.0525(6) 0.080(3) Uani 1 1 d . . .
F7 F 0.1381(8) -0.0303(8) 0.2500 0.178(6) Uani 1 2 d S . .
C7 C 0.1978(7) 0.2278(7) 0.0145(8) 0.101(4) Uani 1 1 d . . .
H7 H 0.2134 0.2009 0.0269 0.121 Uiso 1 1 calc R . .
F8 F 0.1613(9) -0.1026(8) 0.2500 0.238(10) Uani 1 2 d S . .
C8 C 0.2233(6) 0.2660(7) -0.0400(7) 0.097(4) Uani 1 1 d . . .
H8 H 0.2556 0.2651 -0.0647 0.116 Uiso 1 1 calc R A .
C9 C 0.2010(6) 0.3060(6) -0.0582(7) 0.092(4) Uani 1 1 d . . .
C10 C 0.2247(7) 0.3454(6) -0.1177(6) 0.093(4) Uani 1 1 d . . .
H10 H 0.2576 0.3465 -0.1431 0.112 Uiso 1 1 calc R A .
C11 C 0.1991(7) 0.3792(7) -0.1346(7) 0.104(4) Uani 1 1 d . . .
H11 H 0.2131 0.4031 -0.1741 0.125 Uiso 1 1 calc R . .
C12 C 0.1519(8) 0.3821(7) -0.0974(9) 0.113(5) Uani 1 1 d . . .
H12 H 0.1359 0.4082 -0.1114 0.135 Uiso 1 1 calc R A .
C13 C 0.1295(7) 0.3467(7) -0.0408(9) 0.112(5) Uani 1 1 d . . .
H13 H 0.0982 0.3483 -0.0149 0.135 Uiso 1 1 calc R . .
C14 C 0.1540(7) 0.3082(6) -0.0221(7) 0.094(4) Uani 1 1 d . . .
C15 C 0.1290(6) 0.2663(7) 0.0365(7) 0.099(4) Uani 1 1 d . . .
H15 H 0.0978 0.2676 0.0630 0.119 Uiso 1 1 calc R . .
C16 C 0.4128(7) 0.6908(8) -0.1541(7) 0.116(5) Uani 1 1 d . . .
H16A H 0.4548 0.7032 -0.1722 0.139 Uiso 1 1 calc R . .
H16B H 0.3844 0.6834 -0.1918 0.139 Uiso 1 1 calc R . .
C17 C 0.3890(8) 0.6302(7) -0.1160(6) 0.099(4) Uani 1 1 d . A .
C18 C 0.3257(8) 0.5826(7) -0.1143(7) 0.094(4) Uani 1 1 d . . .
C19 C 0.3078(7) 0.5332(7) -0.0730(9) 0.101(4) Uani 1 1 d . A .
H19 H 0.2654 0.5001 -0.0734 0.122 Uiso 1 1 calc R . .
C20 C 0.3467(11) 0.5301(8) -0.0333(9) 0.122(6) Uani 1 1 d . . .
C21 C 0.4107(8) 0.5748(9) -0.0308(9) 0.129(6) Uani 1 1 d . A .
C22 C 0.4301(8) 0.6246(8) -0.0745(9) 0.131(6) Uani 1 1 d . . .
H22 H 0.4732 0.6558 -0.0758 0.158 Uiso 1 1 calc R A .
C23A C 0.3360(15) 0.4364(17) 0.0156(16) 0.109(9) Uiso 0.50 1 d P A 1
C23B C 0.3054(17) 0.4739(16) 0.043(2) 0.115(12) Uiso 0.50 1 d P A 2
N3A N 0.2554(7) 0.3049(6) 0.1712(7) 0.077(6) Uiso 0.50 1 d PG A 1
C26A C 0.3067(7) 0.3105(7) 0.1364(9) 0.097(8) Uiso 0.50 1 d PG A 1
H26A H 0.3233 0.2840 0.1469 0.117 Uiso 0.50 1 calc PR A 1
C25A C 0.3335(7) 0.3547(8) 0.0864(8) 0.092(7) Uiso 0.50 1 d PG A 1
H25A H 0.3685 0.3586 0.0627 0.111 Uiso 0.50 1 calc PR A 1
C24A C 0.3092(8) 0.3934(7) 0.0712(7) 0.096(8) Uiso 0.50 1 d PG A 1
C28A C 0.2579(8) 0.3878(7) 0.1060(8) 0.088(7) Uiso 0.50 1 d PG A 1
H28A H 0.2413 0.4143 0.0955 0.106 Uiso 0.50 1 calc PR A 1
C27A C 0.2311(6) 0.3436(7) 0.1560(7) 0.074(6) Uiso 0.50 1 d PG A 1
H27A H 0.1961 0.3397 0.1797 0.089 Uiso 0.50 1 calc PR A 1
N3B N 0.2456(7) 0.3147(6) 0.1858(8) 0.085(7) Uiso 0.50 1 d PG A 2
C26B C 0.2957(7) 0.3323(6) 0.1429(9) 0.098(8) Uiso 0.50 1 d PG A 2
H26B H 0.3199 0.3120 0.1449 0.117 Uiso 0.50 1 calc PR A 2
C25B C 0.3105(6) 0.3797(6) 0.0970(7) 0.102(8) Uiso 0.50 1 d PG A 2
H25B H 0.3448 0.3917 0.0677 0.122 Uiso 0.50 1 calc PR A 2
C24B C 0.2752(6) 0.4094(7) 0.0940(7) 0.115(10) Uiso 0.50 1 d PG A 2
C28B C 0.2251(6) 0.3918(8) 0.1369(10) 0.130(10) Uiso 0.50 1 d PG A 2
H28B H 0.2009 0.4121 0.1349 0.156 Uiso 0.50 1 calc PR A 2
C27B C 0.2103(7) 0.3444(7) 0.1828(8) 0.113(9) Uiso 0.50 1 d PG A 2
H27B H 0.1760 0.3324 0.2121 0.136 Uiso 0.50 1 calc PR A 2
C29 C 0.5105(10) 0.6119(10) 0.0294(16) 0.296(10) Uiso 1 1 d GD . .
H29A H 0.5115 0.6513 0.0420 0.355 Uiso 1 1 calc R . .
H29B H 0.5366 0.6205 -0.0106 0.355 Uiso 1 1 calc R . .
C30 C 0.5395(17) 0.5916(17) 0.0869(18) 0.296(10) Uiso 1 1 d D . .
H30A H 0.5101 0.5765 0.1247 0.355 Uiso 1 1 calc R . .
H30B H 0.5453 0.5566 0.0717 0.355 Uiso 1 1 calc R . .
C31 C 0.6041(17) 0.6474(17) 0.1099(17) 0.296(10) Uiso 1 1 d D . .
H31A H 0.6174 0.6356 0.1504 0.444 Uiso 1 1 calc R . .
H31B H 0.5999 0.6843 0.1184 0.444 Uiso 1 1 calc R . .
H31C H 0.6355 0.6572 0.0753 0.444 Uiso 1 1 calc R . .
C32 C 0.046(2) 0.057(2) 0.2500 0.32(2) Uiso 0.33 2 d SP B 1
H32A H 0.0292 0.0855 0.2500 0.486 Uiso 0.33 2 calc SPR B 1
H32B H 0.0714 0.0637 0.2105 0.486 Uiso 0.17 1 calc PR B 1
H32C H 0.0714 0.0637 0.2895 0.486 Uiso 0.17 1 calc PR B 1
O32A O 0.046(2) 0.057(2) 0.2500 0.32(2) Uiso 0.67 2 d SP B 2
C33 C 0.5780(18) 0.4611(17) 0.2500 0.226(6) Uiso 1 2 d SD . .
H33A H 0.5814 0.4231 0.2500 0.339 Uiso 1 2 calc SR . .
H33B H 0.5553 0.4616 0.2105 0.339 Uiso 0.50 1 calc PR . .
H33C H 0.5553 0.4616 0.2895 0.339 Uiso 0.50 1 calc PR . .

loop_
_atom_site_aniso_label
_atom_site_aniso_U_11
_atom_site_aniso_U_22
_atom_site_aniso_U_33
_atom_site_aniso_U_23
_atom_site_aniso_U_13
_atom_site_aniso_U_12
Pd1 0.0716(10) 0.0702(10) 0.0865(11) 0.000 0.000 0.0280(7)
F1 0.068(8) 0.078(9) 0.081(8) 0.011(7) 0.000(6) 0.033(7)
N1 0.066(6) 0.073(7) 0.076(7) 0.001(6) -0.009(5) 0.022(5)
C1 0.074(10) 0.084(11) 0.076(12) 0.000 0.000 0.043(9)
B1 0.07(2) 0.07(2) 0.15(5) 0.000 0.000 0.035(10)
F2 0.083(9) 0.083(9) 0.064(15) 0.000 0.000 0.041(4)
N2 0.057(5) 0.077(6) 0.061(7) -0.013(6) -0.002(5) 0.016(5)
C2 0.072(7) 0.078(8) 0.062(8) 0.000(6) 0.004(7) 0.039(6)
B2 0.05(2) 0.10(2) 0.08(2) 0.000 0.000 0.03(2)
F3 0.117(9) 0.132(10) 0.122(11) 0.005(9) -0.005(8) 0.015(8)
C3 0.084(8) 0.077(9) 0.100(10) 0.007(9) 0.023(8) 0.030(7)
B3 0.13(2) 0.083(18) 0.10(2) 0.000 0.000 0.049(16)
F4 0.091(12) 0.111(11) 0.074(9) 0.000 0.000 0.045(10)
C4 0.064(7) 0.094(10) 0.081(8) -0.011(8) -0.022(7) 0.024(7)
F5 0.083(11) 0.21(2) 0.124(15) 0.000 0.000 0.059(13)
C5 0.076(8) 0.103(9) 0.093(9) -0.003(8) -0.017(7) 0.045(8)
F6 0.229(12) 0.279(15) 0.165(10) 0.092(11) 0.062(10) 0.179(12)
C6 0.082(8) 0.091(8) 0.079(9) 0.004(7) -0.008(7) 0.051(7)
F7 0.185(14) 0.185(14) 0.191(15) 0.000 0.000 0.114(13)
C7 0.095(10) 0.105(10) 0.099(11) 0.020(9) -0.001(9) 0.047(8)
F8 0.180(16) 0.106(13) 0.39(3) 0.000 0.000 0.040(11)
C8 0.087(9) 0.116(10) 0.093(11) -0.012(10) -0.009(8) 0.055(9)
C9 0.081(9) 0.090(9) 0.107(12) -0.030(9) -0.017(8) 0.043(8)
C10 0.102(9) 0.088(9) 0.080(10) 0.001(8) -0.015(8) 0.039(8)
C11 0.110(11) 0.096(10) 0.094(10) -0.025(8) -0.020(9) 0.043(9)
C12 0.128(13) 0.083(10) 0.115(12) -0.009(9) -0.018(10) 0.042(9)
C13 0.103(10) 0.103(10) 0.144(14) 0.000(11) -0.002(10) 0.061(9)
C14 0.097(10) 0.087(9) 0.099(11) -0.027(8) -0.030(9) 0.046(8)
C15 0.087(9) 0.124(11) 0.086(10) -0.010(9) -0.018(7) 0.053(9)
C16 0.126(12) 0.142(13) 0.062(8) 0.018(11) 0.024(8) 0.054(11)
C17 0.111(12) 0.119(12) 0.058(9) 0.007(9) 0.021(8) 0.050(12)
C18 0.131(14) 0.095(11) 0.058(9) -0.015(8) 0.007(9) 0.057(11)
C19 0.109(11) 0.082(11) 0.108(12) -0.012(10) 0.001(11) 0.045(9)
C20 0.160(18) 0.104(12) 0.104(12) 0.064(10) 0.052(12) 0.067(14)
C21 0.091(12) 0.118(12) 0.152(15) 0.040(12) 0.006(10) 0.032(10)
C22 0.108(12) 0.122(13) 0.138(14) 0.046(12) 0.035(12) 0.038(10)

loop_
_atom_type_symbol
_atom_type_description
_atom_type_scat_dispersion_real
_atom_type_scat_dispersion_imag
_atom_type_scat_source
C C 0.0181 0.0091 'International Tables Vol C Tables 4.2.6.8 and 6.1.1.4'
H H 0.0000 0.0000 'International Tables Vol C Tables 4.2.6.8 and 6.1.1.4'
N N 0.0311 0.0180 'International Tables Vol C Tables 4.2.6.8 and 6.1.1.4'
O O 0.0492 0.0322 'International Tables Vol C Tables 4.2.6.8 and 6.1.1.4'
Pd Pd 0.1215 3.9337 'International Tables Vol C Tables 4.2.6.8 and 6.1.1.4'
B B 0.0090 0.0039 'International Tables Vol C Tables 4.2.6.8 and 6.1.1.4'
F F 0.0727 0.0534 'International Tables Vol C Tables 4.2.6.8 and 6.1.1.4'

loop_
_geom_angle_atom_site_label_1
_geom_angle_atom_site_label_2
_geom_angle_atom_site_label_3
_geom_angle
_geom_angle_site_symmetry_1
_geom_angle_site_symmetry_3
C2 Pd1 C2 84.0(7) 10_556 .
C2 Pd1 N3B 176.7(6) 10_556 .
C2 Pd1 N3B 98.9(6) . .
C2 Pd1 N3B 98.9(6) 10_556 10_556
C2 Pd1 N3B 176.7(6) . 10_556
N3B Pd1 N3B 78.1(10) . 10_556
C2 Pd1 N3A 88.3(6) 10_556 10_556
C2 Pd1 N3A 169.2(6) . 10_556
N3B Pd1 N3A 89.1(6) . 10_556
N3B Pd1 N3A 14.0(6) 10_556 10_556
C2 Pd1 N3A 169.2(6) 10_556 .
C2 Pd1 N3A 88.3(6) . .
N3B Pd1 N3A 14.0(6) . .
N3B Pd1 N3A 89.1(6) 10_556 .
N3A Pd1 N3A 98.4(9) 10_556 .
B1 F1 F1 56.9(2) . 9
B1 F1 F1 56.9(2) . 11
F1 F1 F1 100.3(10) 9 11
B1 F1 F2 56.5(7) . 7
F1 F1 F2 88.8(6) 9 7
F1 F1 F2 88.8(6) 11 7
C29 O1 C21 123.4(18) . .
C2 N1 C4 110.6(9) . .
C2 N1 C5 123.9(11) . .
C4 N1 C5 125.2(11) . .
N2 C1 N2 105.7(12) 10_556 .
F1 B1 F1 113.9(4) 7 9
F1 B1 F1 179.997(4) 7 .
F1 B1 F1 66.1(4) 9 .
F1 B1 F1 66.1(4) 7 5
F1 B1 F1 66.1(4) 9 5
F1 B1 F1 113.9(4) . 5
F1 B1 F1 66.1(4) 7 3
F1 B1 F1 179.997(3) 9 3
F1 B1 F1 113.9(4) . 3
F1 B1 F1 113.9(4) 5 3
F1 B1 F1 113.9(4) 7 11
F1 B1 F1 113.9(4) 9 11
F1 B1 F1 66.1(4) . 11
F1 B1 F1 179.996(2) 5 11
F1 B1 F1 66.1(4) 3 11
F1 B1 F2 104.6(5) 7 7
F1 B1 F2 104.6(5) 9 7
F1 B1 F2 75.4(5) . 7
F1 B1 F2 75.4(5) 5 7
F1 B1 F2 75.4(5) 3 7
F1 B1 F2 104.6(5) 11 7
F1 B1 F2 75.4(5) 7 .
F1 B1 F2 75.4(5) 9 .
F1 B1 F2 104.6(5) . .
F1 B1 F2 104.6(5) 5 .
F1 B1 F2 104.6(5) 3 .
F1 B1 F2 75.4(5) 11 .
F2 B1 F2 180.0 7 .
B1 F2 F1 48.1(7) . 7
B1 F2 F1 48.1(7) . 9
F1 F2 F1 80.3(11) 7 9
B1 F2 F1 48.1(7) . 11
F1 F2 F1 80.3(11) 7 11
F1 F2 F1 80.3(11) 9 11
C20 O2A C23A 127(3) . .
C23B O2B C20 98(4) . .
C3 N2 C2 109.7(10) . .
C3 N2 C1 126.6(12) . .
C2 N2 C1 122.9(11) . .
N1 C2 N2 106.5(9) . .
N1 C2 Pd1 134.4(10) . .
N2 C2 Pd1 118.9(9) . .
F5 B2 F4 111(3) . .
F5 B2 F3 106.7(18) . .
F4 B2 F3 110.2(16) . .
F5 B2 F3 106.7(18) . 10_556
F4 B2 F3 110.2(16) . 10_556
F3 B2 F3 112(3) . 10_556
N2 C3 C4 107.2(11) . .
F8 B3 F6 110.0(15) . 10_556
F8 B3 F6 110.0(15) . .
F6 B3 F6 118(3) 10_556 .
F8 B3 F7 102(2) . .
F6 B3 F7 107.4(14) 10_556 .
F6 B3 F7 107.4(14) . .
O32A N4 C32 0(3) 8_556 8_556
O32A N4 C32 120.000(11) 8_556 .
C32 N4 C32 120.000(11) 8_556 .
O32A N4 O32A 119.998(5) 8_556 3
C32 N4 O32A 119.998(5) 8_556 3
C32 N4 O32A 120.002(4) . 3
O32A N4 C32 119.998(5) 8_556 3
C32 N4 C32 119.998(5) 8_556 3
C32 N4 C32 120.002(4) . 3
O32A N4 C32 0(5) 3 3
C3 C4 N1 106.0(10) . .
O5 N5 O4 117(4) . .
O5 N5 C33 127(4) . .
O4 N5 C33 116(4) . .
N1 C5 C6 113.0(10) . .
C15 C6 C7 118.8(12) . .
C15 C6 C5 118.0(12) . .
C7 C6 C5 123.2(12) . .
C8 C7 C6 122.3(13) . .
C9 C8 C7 119.2(13) . .
C14 C9 C8 121.0(14) . .
C14 C9 C10 117.9(13) . .
C8 C9 C10 121.0(14) . .
C11 C10 C9 118.2(14) . .
C10 C11 C12 123.9(15) . .
C13 C12 C11 119.3(14) . .
C14 C13 C12 118.7(15) . .
C9 C14 C13 122.0(15) . .
C9 C14 C15 117.1(13) . .
C13 C14 C15 120.9(16) . .
C6 C15 C14 121.5(13) . .
C18 C16 C17 113.9(11) 3_665 .
C22 C17 C18 117.8(14) . .
C22 C17 C16 118.0(15) . .
C18 C17 C16 123.7(16) . .
C19 C18 C17 119.3(14) . .
C19 C18 C16 119.6(16) . 5_565
C17 C18 C16 121.1(15) . 5_565
C20 C19 C18 121.6(15) . .
C19 C20 O2A 113(2) . .
C19 C20 C21 123.8(14) . .
O2A C20 C21 123(2) . .
C19 C20 O2B 130(2) . .
O2A C20 O2B 19(2) . .
C21 C20 O2B 106(2) . .
C19 C20 C23B 113(2) . .
O2A C20 C23B 16(2) . .
C21 C20 C23B 120.1(19) . .
O2B C20 C23B 28.5(16) . .
C20 C21 C22 115.2(15) . .
C20 C21 O1 118.1(17) . .
C22 C21 O1 126.8(16) . .
C17 C22 C21 122.2(15) . .
O3A C23A O2A 115(3) . .
O3A C23A C24A 126(3) . .
O2A C23A C24A 119(3) . .
O2B C23B O3B 152(5) . .
O2B C23B C24B 110(4) . .
O3B C23B C24B 99(3) . .
O2B C23B C20 53(4) . .
O3B C23B C20 99(3) . .
C24B C23B C20 161(2) . .
C26A N3A C27A 120.0 . .
C26A N3A Pd1 119.1(8) . .
C27A N3A Pd1 120.9(8) . .
C25A C26A N3A 120.0 . .
C26A C25A C24A 120.0 . .
C28A C24A C25A 120.0 . .
C28A C24A C23A 121.5(17) . .
C25A C24A C23A 118.3(17) . .
C24A C28A C27A 120.0 . .
C28A C27A N3A 120.0 . .
C26B N3B C27B 120.0 . .
C26B N3B Pd1 120.9(8) . .
C27B N3B Pd1 119.0(8) . .
C25B C26B N3B 120.0 . .
C26B C25B C24B 120.0 . .
C25B C24B C28B 120.0 . .
C25B C24B C23B 114.6(15) . .
C28B C24B C23B 124.8(15) . .
C27B C28B C24B 120.0 . .
C28B C27B N3B 120.0 . .
O1 C29 C30 112.7(18) . .
C31 C30 C29 111(3) . .

loop_
_geom_bond_atom_site_label_1
_geom_bond_atom_site_label_2
_geom_bond_distance
_geom_bond_site_symmetry_2
Pd1 C2 1.975(11) 10_556
Pd1 C2 1.975(11) .
Pd1 N3B 2.065(12) .
Pd1 N3B 2.065(12) 10_556
Pd1 N3A 2.110(11) 10_556
Pd1 N3A 2.110(11) .
F1 B1 1.365(12) .
F1 F1 1.489(16) 9
F1 F1 1.489(16) 11
F1 F2 1.774(19) 7
O1 C29 1.41(2) .
O1 C21 1.40(2) .
N1 C2 1.319(13) .
N1 C4 1.380(15) .
N1 C5 1.451(15) .
C1 N2 1.461(13) 10_556
C1 N2 1.461(13) .
B1 F1 1.365(12) 7
B1 F1 1.365(12) 9
B1 F1 1.365(12) 5
B1 F1 1.365(12) 3
B1 F1 1.365(12) 11
B1 F2 1.53(2) 7
B1 F2 1.53(2) .
F2 F1 1.774(19) 7
F2 F1 1.774(19) 9
F2 F1 1.774(19) 11
O2A C20 1.32(4) .
O2A C23A 1.37(5) .
O2B C23B 0.96(5) .
O2B C20 1.61(4) .
N2 C3 1.357(15) .
N2 C2 1.359(14) .
B2 F5 1.29(3) .
B2 F4 1.38(3) .
B2 F3 1.39(2) .
B2 F3 1.39(2) 10_556
O3A C23A 1.17(3) .
O3B C23B 1.39(4) .
C3 C4 1.365(17) .
B3 F8 1.24(3) .
B3 F6 1.282(17) 10_556
B3 F6 1.283(17) .
B3 F7 1.47(3) .
O4 N5 1.30(4) .
N4 O32A 1.28(4) 8_556
N4 C32 1.28(4) 8_556
N4 C32 1.28(4) .
N4 O32A 1.28(4) 3
N4 C32 1.28(4) 3
O5 N5 1.16(4) .
N5 C33 1.435(19) .
C5 C6 1.526(17) .
C6 C15 1.326(17) .
C6 C7 1.416(19) .
C7 C8 1.38(2) .
C8 C9 1.396(19) .
C9 C14 1.393(18) .
C9 C10 1.473(18) .
C10 C11 1.315(18) .
C11 C12 1.42(2) .
C12 C13 1.38(2) .
C13 C14 1.404(19) .
C14 C15 1.490(19) .
C16 C18 1.474(19) 3_665
C16 C17 1.514(19) .
C17 C22 1.37(2) .
C17 C18 1.407(19) .
C18 C19 1.36(2) .
C18 C16 1.473(19) 5_565
C19 C20 1.28(2) .
C20 C21 1.40(2) .
C20 C23B 1.98(4) .
C21 C22 1.39(2) .
C23A C24A 1.46(3) .
C23B C24B 1.72(4) .
N3A C26A 1.3900 .
N3A C27A 1.3900 .
C26A C25A 1.3900 .
C25A C24A 1.3900 .
C24A C28A 1.3900 .
C28A C27A 1.3900 .
N3B C26B 1.3900 .
N3B C27B 1.3900 .
C26B C25B 1.3900 .
C25B C24B 1.3900 .
C24B C28B 1.3900 .
C28B C27B 1.3900 .
C29 C30 1.572(19) .
C30 C31 1.564(19) .

loop_
_platon_squeeze_void_nr
_platon_squeeze_void_average_x
_platon_squeeze_void_average_y
_platon_squeeze_void_average_z
_platon_squeeze_void_volume
_platon_squeeze_void_count_electrons
_platon_squeeze_void_content
1 0.333 0.667 0.250 835 227 ' '
2 0.667 0.333 -0.250 835 227 ' '
